data_7115111
loop_
_publ_author_name
'Sakamoto, Masami'
'Kinbara, Ai'
'Yagi, Tadao'
'Mino, Takashi'
'Fujita, Tsutomu'
'Yamaguchi, Kentaro'

_publ_section_title
;
 A novel photocycloaddition of substituted pyridines with benzofuran
;
_journal_issue 13
_journal_name_full 'Chemical Communications'
_journal_page_first 1201
_journal_paper_doi 10.1039/b002396p
_journal_year 2000
_chemical_formula_moiety 'C16 H14 N2 O2 '
_chemical_formula_sum 'C16 H14 N2 O2'
_chemical_formula_weight 264.28
_space_group_IT_number 43
_symmetry_cell_setting orthorhombic
_symmetry_Int_Tables_number 43
_symmetry_space_group_name_Hall 'F 2 -2d'
_symmetry_space_group_name_H-M 'F d d 2'
_audit_creation_date 'Fri Feb 28 11:01:04 1997'
_audit_creation_method 'from TEXRAY.INF file'
_cell_angle_alpha 90
_cell_angle_beta 90
_cell_angle_gamma 90
_cell_formula_units_Z 16
_cell_length_a 17.024(6)
_cell_length_b 29.192(7)
_cell_length_c 11.183(4)
_cell_measurement_reflns_used 18
_cell_measurement_temperature 296.2
_cell_measurement_theta_max 25.7
_cell_measurement_theta_min 24.4
_cell_volume 5558(3)
_computing_cell_refinement 'Rigaku/AFC Diffractometer Control'
_computing_data_collection 'Rigaku/AFC Diffractometer Control'
_computing_data_reduction teXsan
_computing_publication_material teXsan
_computing_structure_refinement teXsan
_computing_structure_solution SHELXS86
_diffrn_ambient_temperature 296.2
_diffrn_measurement_device 'Rigaku AFC7S'
_diffrn_measurement_method \w-2\q
_diffrn_orient_matrix_UB_11 -0.04868
_diffrn_orient_matrix_UB_12 0.01912
_diffrn_orient_matrix_UB_13 -0.00380
_diffrn_orient_matrix_UB_21 -0.02392
_diffrn_orient_matrix_UB_22 -0.02237
_diffrn_orient_matrix_UB_23 -0.05710
_diffrn_orient_matrix_UB_31 -0.02257
_diffrn_orient_matrix_UB_32 -0.01753
_diffrn_orient_matrix_UB_33 0.06871
_diffrn_radiation_detector 'scintillation counter'
_diffrn_radiation_monochromator graphite
_diffrn_radiation_source 'Rigaku sealed tube'
_diffrn_radiation_type 'Cu K\a'
_diffrn_radiation_wavelength 1.5418
_diffrn_reflns_av_R_equivalents 0.00
_diffrn_reflns_av_sigmaI/netI 0.038
_diffrn_reflns_limit_h_max 20
_diffrn_reflns_limit_h_min 0
_diffrn_reflns_limit_k_max 34
_diffrn_reflns_limit_k_min 0
_diffrn_reflns_limit_l_max 13
_diffrn_reflns_limit_l_min 0
_diffrn_reflns_number 1410
_diffrn_reflns_reduction_process 'Lp corrections applied'
_diffrn_reflns_theta_max 67.62
_diffrn_reflns_theta_min 3.03
_diffrn_standards_decay_% -0.32
_diffrn_standards_interval_count 150
_diffrn_standards_number 3
_exptl_absorpt_coefficient_mu 0.692
_exptl_absorpt_correction_type none
_exptl_crystal_colour colorless
_exptl_crystal_density_diffrn 1.263
_exptl_crystal_density_meas ?
_exptl_crystal_description prismatic
_exptl_crystal_F_000 2208.00
_exptl_crystal_size_max 0.500
_exptl_crystal_size_mid 0.450
_exptl_crystal_size_min 0.400
_refine_diff_density_max 0.00
_refine_diff_density_min 0.00
_refine_ls_extinction_method none
_refine_ls_goodness_of_fit_obs 3.193
_refine_ls_hydrogen_treatment noref
_refine_ls_matrix_type full
_refine_ls_number_constraints 0
_refine_ls_number_parameters 181
_refine_ls_number_reflns 1151
_refine_ls_number_restraints 0
_refine_ls_R_factor_obs 0.0584
_refine_ls_shift/esd_max 0.0204
_refine_ls_shift/esd_mean 0.0034
_refine_ls_structure_factor_coef F
_refine_ls_weighting_details 'w = 1/[\s^2^(Fo) + 0.00010|Fo|^2^]'
_refine_ls_weighting_scheme calc
_refine_ls_wR_factor_obs 0.0658
_reflns_number_observed 1151
_reflns_number_total 1410
_reflns_observed_criterion >2.0sigma(I)
_cod_data_source_file b002396p.txt
_cod_data_source_block BFOMe2_96-12-25_
_cod_depositor_comments
;
The following automatic conversions were performed:

'_exptl_crystal_density_meas' value 'not measured' was changed to '?'
- the value is perceived as not measured.

Automatic conversion script
Id: cif_fix_values 3008 2015-01-20 13:52:24Z robertas 

The following automatic conversions were performed:

'_refine_ls_weighting_scheme' value 'w = 1/[\s^2^(Fo) +
0.00010|Fo|^2^]' was changed to 'calc'. New tag
'_refine_ls_weighting_details' was created. The value of the new tag
was set to 'w = 1/[\s^2^(Fo) + 0.00010|Fo|^2^]'.

Automatic conversion script
Id: cif_fix_values 3143 2015-03-26 13:38:13Z robertas 
;
_cod_original_cell_volume 5557(3)
_cod_original_sg_symbol_H-M 'F d d 2    '
_cod_original_formula_sum 'C16 H14 N2 O2 '
_cod_database_code 7115111

loop_
_symmetry_equiv_pos_as_xyz
'   +x,   +y,   +z'
'   +x,1/2+y,1/2+z'
'1/2+x,   +y,1/2+z'
'1/2+x,1/2+y,   +z'
'   -x,   -y,   +z'
'   -x,1/2-y,1/2+z'
'1/2-x,   -y,1/2+z'
'1/2-x,1/2-y,   +z'
1/4-x,1/4+y,1/4+z
1/4-x,3/4+y,3/4+z
3/4-x,1/4+y,3/4+z
3/4-x,3/4+y,1/4+z
1/4+x,1/4-y,1/4+z
1/4+x,3/4-y,3/4+z
3/4+x,1/4-y,3/4+z
3/4+x,3/4-y,1/4+z

loop_
_atom_site_aniso_label
_atom_site_aniso_U_11
_atom_site_aniso_U_22
_atom_site_aniso_U_33
_atom_site_aniso_U_12
_atom_site_aniso_U_13
_atom_site_aniso_U_23
O(1) 0.047(1) 0.087(1) 0.0392(10) 0.008(1) 0.0041(9) -0.003(1)
O(2) 0.050(1) 0.086(1) 0.059(1) -0.013(1) -0.006(1) -0.012(1)
N(1) 0.050(1) 0.059(1) 0.042(1) -0.010(1) 0.001(1) -0.001(1)
N(2) 0.059(2) 0.095(2) 0.079(2) 0.014(2) -0.027(2) -0.022(2)
C(1) 0.050(1) 0.050(2) 0.040(1) 0.008(1) -0.001(1) -0.004(1)
C(2) 0.052(1) 0.043(1) 0.041(1) -0.002(1) -0.007(1) -0.003(1)
C(3) 0.056(1) 0.052(2) 0.036(1) -0.001(1) -0.005(1) -0.006(1)
C(4) 0.063(2) 0.079(2) 0.050(2) 0.011(2) -0.016(1) -0.011(1)
C(5) 0.097(2) 0.089(3) 0.049(2) 0.016(2) -0.023(2) 0.002(2)
C(6) 0.105(2) 0.090(3) 0.043(2) 0.004(2) -0.007(2) 0.002(2)
C(7) 0.085(2) 0.088(3) 0.038(2) -0.013(2) 0.013(1) -0.003(1)
C(8) 0.055(1) 0.066(2) 0.036(1) 0.005(1) 0.002(1) -0.011(1)
C(9) 0.041(1) 0.049(1) 0.036(1) 0.000(1) 0.0011(10) -0.006(1)
C(10) 0.047(1) 0.057(1) 0.033(1) -0.003(1) 0.002(1) -0.002(1)
C(11) 0.047(1) 0.052(1) 0.046(1) -0.005(1) -0.003(1) 0.000(1)
C(12) 0.050(1) 0.061(2) 0.045(2) 0.002(1) -0.003(1) -0.012(1)
C(13) 0.045(1) 0.054(1) 0.044(1) -0.004(1) 0.004(1) 0.005(1)
C(14) 0.048(1) 0.053(1) 0.048(2) 0.002(1) 0.006(1) -0.004(1)
C(15) 0.080(2) 0.077(2) 0.034(1) -0.013(2) -0.002(2) 0.008(2)
C(16) 0.046(2) 0.108(3) 0.083(3) -0.012(2) 0.006(2) -0.002(2)

loop_
_atom_site_label
_atom_site_fract_x
_atom_site_fract_y
_atom_site_fract_z
_atom_site_U_iso_or_equiv
_atom_site_thermal_displace_type
_atom_site_calc_flag
_atom_site_occupancy
O1 0.0604(1) 0.45431(8) 0.5830(9) 0.0578(6) Uani d 1.00
O2 0.3212(1) 0.47791(8) 0.4651(9) 0.0648(6) Uani d 1.00
N1 0.2428(1) 0.44344(8) 0.3290(9) 0.0504(6) Uani d 1.00
N2 -0.0411(2) 0.4436(1) 0.2794(9) 0.0775(10) Uani d 1.00
C1 0.1055(2) 0.46930(10) 0.4786(10) 0.0467(7) Uani d 1.00
C2 0.1898(2) 0.47564(9) 0.5189(9) 0.0454(7) Uani d 1.00
C3 0.1909(2) 0.44778(10) 0.6333(9) 0.0480(7) Uani d 1.00
C4 0.2520(2) 0.4356(1) 0.7075(10) 0.0641(10) Uani d 1.00
C5 0.2325(2) 0.4108(1) 0.8126(9) 0.078(1) Uani d 1.00
C6 0.1555(2) 0.4002(1) 0.8385(9) 0.079(1) Uani d 1.00
C7 0.0935(2) 0.4130(1) 0.7656(10) 0.070(1) Uani d 1.00
C8 0.1149(2) 0.4375(1) 0.6622(9) 0.0524(8) Uani d 1.00
C9 0.0951(2) 0.43231(9) 0.3807(9) 0.0420(6) Uani d 1.00
C10 0.1685(2) 0.42417(10) 0.2944(9) 0.0455(7) Uani d 1.00
C11 0.2504(2) 0.46383(9) 0.4284(9) 0.0483(7) Uani d 1.00
C12 0.0189(2) 0.4395(1) 0.3219(9) 0.0521(8) Uani d 1.00
C13 0.1057(2) 0.38199(10) 0.4121(9) 0.0474(7) Uani d 1.00
C14 0.1626(2) 0.37487(10) 0.3356(10) 0.0497(7) Uani d 1.00
C15 0.1532(2) 0.4334(1) 0.1611(10) 0.0637(10) Uani d 1.00
C16 0.3876(2) 0.4663(1) 0.3956(10) 0.079(1) Uani d 1.00
H1 0.3122 0.4371 0.6882 0.0670 Uiso calc 1.00
H2 0.2830 0.3995 0.8599 0.0848 Uiso calc 1.00
H3 0.1517 0.3781 0.9198 0.1021 Uiso calc 1.00
H4 0.0313 0.4014 0.7763 0.1189 Uiso calc 1.00
H25 0.0765 0.3651 0.4576 0.0307 Uiso calc 1.00
H26 0.1934 0.3501 0.3126 0.0511 Uiso calc 1.00
H27 0.1484 0.4572 0.1514 0.0686 Uiso calc 1.00
H28 0.2013 0.4034 0.1212 0.1577 Uiso calc 1.00
H29 0.0981 0.4163 0.1271 0.0989 Uiso calc 1.00
H30 0.3941 0.4251 0.3846 0.0906 Uiso calc 1.00
H31 0.3920 0.4782 0.3095 0.1342 Uiso calc 1.00
H32 0.4351 0.4701 0.4176 0.1555 Uiso calc 1.00
H33 0.0841 0.4972 0.4487 0.0577 Uiso calc 1.00
H34 0.1968 0.5071 0.5398 0.0574 Uiso calc 1.00

loop_
_atom_type_symbol
_atom_type_oxidation_number
_atom_type_number_in_cell
_atom_type_scat_dispersion_real
_atom_type_scat_dispersion_imag
_atom_type_scat_source
C 0 256 0.018 0.009
;International Tables for Crystallography
(1992, Vol. C, Tables 4.2.6.8 and 6.1.1.1)
;
H 0 192 0.000 0.000
;International Tables for Crystallography
(1992, Vol. C, Table 6.1.1.2)
;
N 0 32 0.031 0.018
;International Tables for Crystallography
(1992, Vol. C, Tables 4.2.6.8 and 6.1.1.1)
;
O 0 32 0.049 0.032
;International Tables for Crystallography
(1992, Vol. C, Tables 4.2.6.8 and 6.1.1.1)
;

loop_
_geom_angle_atom_site_label_1
_geom_angle_atom_site_label_2
_geom_angle_atom_site_label_3
_geom_angle
_geom_angle_site_symmetry_1
_geom_angle_site_symmetry_2
_geom_angle_site_symmetry_3
_geom_angle_publ_flag
C(1) O(1) C(8) 106.3(4) 1_555 1_555 1_555 yes
C(11) O(2) C(16) 118.1(5) 1_555 1_555 1_555 yes
C(10) N(1) C(11) 120.7(5) 1_555 1_555 1_555 yes
O(1) C(1) C(2) 106.3(4) 1_555 1_555 1_555 yes
O(1) C(1) C(9) 107.0(4) 1_555 1_555 1_555 yes
C(2) C(1) C(9) 113.9(4) 1_555 1_555 1_555 yes
C(1) C(2) C(3) 101.0(5) 1_555 1_555 1_555 yes
C(1) C(2) C(11) 114.6(5) 1_555 1_555 1_555 yes
C(3) C(2) C(11) 115.5(5) 1_555 1_555 1_555 yes
C(2) C(3) C(4) 130.6(6) 1_555 1_555 1_555 yes
C(2) C(3) C(8) 108.3(5) 1_555 1_555 1_555 yes
C(4) C(3) C(8) 120.9(6) 1_555 1_555 1_555 yes
C(3) C(4) C(5) 116.9(6) 1_555 1_555 1_555 yes
C(3) C(4) H(1) 127(1) 1_555 1_555 1_555 no
C(5) C(4) H(1) 115(1) 1_555 1_555 1_555 no
C(4) C(5) C(6) 120.3(6) 1_555 1_555 1_555 yes
C(4) C(5) H(2) 111(1) 1_555 1_555 1_555 no
C(6) C(5) H(2) 127(1) 1_555 1_555 1_555 no
C(5) C(6) C(7) 123.1(7) 1_555 1_555 1_555 yes
C(5) C(6) H(3) 109.9(7) 1_555 1_555 1_555 no
C(7) C(6) H(3) 127.0(7) 1_555 1_555 1_555 no
C(6) C(7) C(8) 115.1(6) 1_555 1_555 1_555 yes
C(6) C(7) H(4) 125(1) 1_555 1_555 1_555 no
C(8) C(7) H(4) 118(1) 1_555 1_555 1_555 no
O(1) C(8) C(3) 113.8(5) 1_555 1_555 1_555 yes
O(1) C(8) C(7) 122.6(6) 1_555 1_555 1_555 yes
C(3) C(8) C(7) 123.6(6) 1_555 1_555 1_555 yes
C(1) C(9) C(10) 116.1(4) 1_555 1_555 1_555 yes
C(1) C(9) C(12) 108.0(4) 1_555 1_555 1_555 yes
C(1) C(9) C(13) 120.5(5) 1_555 1_555 1_555 yes
C(10) C(9) C(12) 116.1(5) 1_555 1_555 1_555 yes
C(10) C(9) C(13) 84.7(4) 1_555 1_555 1_555 yes
C(12) C(9) C(13) 110.1(5) 1_555 1_555 1_555 yes
N(1) C(10) C(9) 118.2(4) 1_555 1_555 1_555 yes
N(1) C(10) C(14) 109.9(5) 1_555 1_555 1_555 yes
N(1) C(10) C(15) 109.8(5) 1_555 1_555 1_555 yes
C(9) C(10) C(14) 84.4(4) 1_555 1_555 1_555 yes
C(9) C(10) C(15) 116.0(5) 1_555 1_555 1_555 yes
C(14) C(10) C(15) 116.5(5) 1_555 1_555 1_555 yes
O(2) C(11) N(1) 120.9(5) 1_555 1_555 1_555 yes
O(2) C(11) C(2) 109.6(5) 1_555 1_555 1_555 yes
N(1) C(11) C(2) 129.4(5) 1_555 1_555 1_555 yes
N(2) C(12) C(9) 177.1(7) 1_555 1_555 1_555 yes
C(9) C(13) C(14) 95.2(4) 1_555 1_555 1_555 yes
C(9) C(13) H(25) 127.7(6) 1_555 1_555 1_555 no
C(14) C(13) H(25) 136.5(8) 1_555 1_555 1_555 no
C(10) C(14) C(13) 95.4(4) 1_555 1_555 1_555 yes
C(10) C(14) H(26) 128.7(10) 1_555 1_555 1_555 no
C(13) C(14) H(26) 135(1) 1_555 1_555 1_555 no
C(10) C(15) H(27) 108(1) 1_555 1_555 1_555 no
C(10) C(15) H(28) 96(1) 1_555 1_555 1_555 no
C(10) C(15) H(29) 112(1) 1_555 1_555 1_555 no
H(27) C(15) H(28) 134(1) 1_555 1_555 1_555 no
H(27) C(15) H(29) 106(1) 1_555 1_555 1_555 no
H(28) C(15) H(29) 98.0(10) 1_555 1_555 1_555 no
O(2) C(16) H(30) 111.3(8) 1_555 1_555 1_555 no
O(2) C(16) H(31) 118.1(6) 1_555 1_555 1_555 no
O(2) C(16) H(32) 123(1) 1_555 1_555 1_555 no
H(30) C(16) H(31) 105(1) 1_555 1_555 1_555 no
H(30) C(16) H(32) 95.9(7) 1_555 1_555 1_555 no
H(31) C(16) H(32) 99(1) 1_555 1_555 1_555 no

loop_
_geom_bond_atom_site_label_1
_geom_bond_atom_site_label_2
_geom_bond_distance
_geom_bond_site_symmetry_1
_geom_bond_site_symmetry_2
_geom_bond_publ_flag
O(1) C(1) 1.471(7) 1_555 1_555 yes
O(1) C(8) 1.375(7) 1_555 1_555 yes
O(2) C(11) 1.333(6) 1_555 1_555 yes
O(2) C(16) 1.432(8) 1_555 1_555 yes
N(1) C(10) 1.434(7) 1_555 1_555 yes
N(1) C(11) 1.270(7) 1_555 1_555 yes
N(2) C(12) 1.137(7) 1_555 1_555 yes
C(1) C(2) 1.533(7) 1_555 1_555 yes
C(1) C(9) 1.543(8) 1_555 1_555 yes
C(2) C(3) 1.526(7) 1_555 1_555 yes
C(2) C(11) 1.495(7) 1_555 1_555 yes
C(3) C(4) 1.380(8) 1_555 1_555 yes
C(3) C(8) 1.363(7) 1_555 1_555 yes
C(4) C(5) 1.430(10) 1_555 1_555 yes
C(5) C(6) 1.380(10) 1_555 1_555 yes
C(6) C(7) 1.376(9) 1_555 1_555 yes
C(7) C(8) 1.409(9) 1_555 1_555 yes
C(9) C(10) 1.595(7) 1_555 1_555 yes
C(9) C(12) 1.469(7) 1_555 1_555 yes
C(9) C(13) 1.506(7) 1_555 1_555 yes
C(10) C(14) 1.508(7) 1_555 1_555 yes
C(10) C(15) 1.543(8) 1_555 1_555 yes
C(13) C(14) 1.312(7) 1_555 1_555 yes
